data_4506717
loop_
_publ_author_name
'Dikundwar, Amol G.'
'Pete, Umesh D.'
'Zade, Chetan M.'
'Bendre, Ratnamala S.'
'Guru Row, Tayur N.'

_publ_section_title
;
 Tracing a Common &#x201C;Origin&#x201D; of Phase Transformation,
 Polymorphism, Disorder, Isosterism, and Isostructuralism in
 Fluorobenzoylcarvacryl Thiourea
;
_journal_issue 9
_journal_name_full 'Crystal Growth &amp; Design'
_journal_page_first 4530
_journal_paper_doi 10.1021/cg300699r
_journal_volume 12
_journal_year 2012
_chemical_compound_source 'see text'
_chemical_formula_moiety 'C18 H20 N2 O2 S'
_chemical_formula_sum 'C18 H20 N2 O2 S'
_chemical_formula_weight 328.43
_chemical_name_systematic
;
benzoylcarvacryl thiourea
;
_space_group_IT_number 15
_symmetry_cell_setting monoclinic
_symmetry_Int_Tables_number 15
_symmetry_space_group_name_Hall '-C 2yc'
_symmetry_space_group_name_H-M 'C 1 2/c 1'
_atom_sites_solution_hydrogens geom
_atom_sites_solution_primary direct
_atom_sites_solution_secondary difmap
_cell_angle_alpha 90
_cell_angle_beta 98.421(5)
_cell_angle_gamma 90
_cell_formula_units_Z 8
_cell_length_a 23.4872(11)
_cell_length_b 10.7385(5)
_cell_length_c 13.6376(8)
_cell_measurement_reflns_used 6316
_cell_measurement_temperature 110(1)
_cell_measurement_theta_max 25.0
_cell_measurement_theta_min 2.5
_cell_volume 3402.6(3)
_computing_cell_refinement 'CrysAlisPro CCD (Oxford Diffraction, 2009)'
_computing_data_collection 'CrysAlisPro CCD (Oxford Diffraction, 2009)'
_computing_data_reduction 'CrysAlisPro RED (Oxford Diffraction, 2009)'
_computing_molecular_graphics 'Ortep-3 (Farrugia, 1997) and CAMERON (Watkin et al., 1993)'
_computing_publication_material 'WinGX (Farrugia, 1999)'
_computing_structure_refinement 'SHELXL97 (Sheldrick, 2008)'
_computing_structure_solution 'SHELXS97  (Sheldrick, 2008)'
_diffrn_ambient_temperature 110(1)
_diffrn_measured_fraction_theta_full 0.985
_diffrn_measured_fraction_theta_max 0.985
_diffrn_measurement_device_type 'Oxford Xcalibur,Eos(Nova) CCD detector'
_diffrn_measurement_method 'f\w scans'
_diffrn_radiation_monochromator graphite
_diffrn_radiation_probe x-ray
_diffrn_radiation_source 'Enhance (Mo) X-ray Source'
_diffrn_radiation_type MoK\a
_diffrn_radiation_wavelength 0.71073
_diffrn_reflns_av_R_equivalents 0.0432
_diffrn_reflns_av_sigmaI/netI 0.0668
_diffrn_reflns_limit_h_max 18
_diffrn_reflns_limit_h_min -27
_diffrn_reflns_limit_k_max 11
_diffrn_reflns_limit_k_min -12
_diffrn_reflns_limit_l_max 15
_diffrn_reflns_limit_l_min -16
_diffrn_reflns_number 6316
_diffrn_reflns_reduction_process
;
;
_diffrn_reflns_theta_full 24.99
_diffrn_reflns_theta_max 24.99
_diffrn_reflns_theta_min 2.50
_exptl_absorpt_coefficient_mu 0.201
_exptl_absorpt_correction_T_max 0.9609
_exptl_absorpt_correction_T_min 0.9421
_exptl_absorpt_correction_type multi-scan
_exptl_absorpt_process_details 'CrysAlis RED (Oxford Diffraction,2009)'
_exptl_crystal_colour colorless
_exptl_crystal_density_diffrn 1.282
_exptl_crystal_density_method 'Not Measured'
_exptl_crystal_description block
_exptl_crystal_F_000 1392
_exptl_crystal_size_max 0.30
_exptl_crystal_size_mid 0.30
_exptl_crystal_size_min 0.20
_refine_diff_density_max 0.334
_refine_diff_density_min -0.298
_refine_diff_density_rms 0.055
_refine_ls_extinction_method none
_refine_ls_goodness_of_fit_ref 1.006
_refine_ls_hydrogen_treatment constr
_refine_ls_matrix_type full
_refine_ls_number_parameters 214
_refine_ls_number_reflns 2963
_refine_ls_number_restraints 0
_refine_ls_restrained_S_all 1.006
_refine_ls_R_factor_all 0.0664
_refine_ls_R_factor_gt 0.0449
_refine_ls_shift/su_max 0.000
_refine_ls_shift/su_mean 0.000
_refine_ls_structure_factor_coef Fsqd
_refine_ls_weighting_details 'calc w=1/[\s^2^(Fo^2^)+(0.0386P)^2^+0.0000P] where P=(Fo^2^+2Fc^2^)/3'
_refine_ls_weighting_scheme calc
_refine_ls_wR_factor_gt 0.0926
_refine_ls_wR_factor_ref 0.1031
_reflns_number_gt 2212
_reflns_number_total 2963
_reflns_threshold_expression >2sigma(I)
_cod_data_source_file cg300699r_si_006.cif
_cod_data_source_block BCTU
_cod_depositor_comments
;
The following automatic conversions were performed:

'_symmetry_cell_setting' value 'Monoclinic' changed to 'monoclinic'
according to /home/saulius/struct/CIF-dictionaries/cif_core.dic
dictionary named 'cif_core.dic' version 2.4.2 from 2011-04-26.

Automatic conversion script
Id: cif_fix_values 1891 2012-01-12 08:04:46Z andrius 
;
_cod_original_cell_volume 3402.5(3)
_cod_original_sg_symbol_H-M 'C 2/c'
_cod_database_code 4506717

loop_
_symmetry_equiv_pos_site_id
_symmetry_equiv_pos_as_xyz
1 x,y,z
2 -x,y,1/2-z
3 -x,-y,-z
4 x,-y,1/2+z
5 1/2+x,1/2+y,z
6 1/2-x,1/2+y,1/2-z
7 1/2-x,1/2-y,-z
8 1/2+x,1/2-y,1/2+z

loop_
_atom_site_label
_atom_site_type_symbol
_atom_site_fract_x
_atom_site_fract_y
_atom_site_fract_z
_atom_site_U_iso_or_equiv
_atom_site_adp_type
_atom_site_occupancy
_atom_site_symmetry_multiplicity
_atom_site_calc_flag
_atom_site_refinement_flags
S1 S 0.41793(2) 0.57367(5) 0.01563(5) 0.02278(18) Uani 1 1 d .
O1 O 0.53451(7) 0.89980(13) -0.03302(12) 0.0220(4) Uani 1 1 d .
O2 O 0.21757(7) 0.94384(14) 0.10121(12) 0.0236(4) Uani 1 1 d .
H2O H 0.1921 0.9315 0.0543 0.035 Uiso 1 1 calc R
N1 N 0.50567(8) 0.69644(15) -0.03847(14) 0.0164(4) Uani 1 1 d .
N2 N 0.43386(8) 0.81944(15) 0.01007(14) 0.0160(4) Uani 1 1 d .
C1 C 0.64471(10) 0.8149(2) -0.07696(19) 0.0239(6) Uani 1 1 d .
H1 H 0.6487 0.8725 -0.0255 0.029 Uiso 1 1 calc R
C2 C 0.69104(11) 0.7893(2) -0.1267(2) 0.0277(6) Uani 1 1 d .
H2 H 0.7265 0.8272 -0.1069 0.033 Uiso 1 1 calc R
C3 C 0.68416(11) 0.7077(2) -0.20530(19) 0.0275(6) Uani 1 1 d .
H3 H 0.7147 0.6929 -0.2401 0.033 Uiso 1 1 calc R
C4 C 0.63238(11) 0.6476(2) -0.23308(19) 0.0259(6) Uani 1 1 d .
H4 H 0.6282 0.5924 -0.2862 0.031 Uiso 1 1 calc R
C5 C 0.58685(10) 0.6693(2) -0.18192(17) 0.0220(5) Uani 1 1 d .
H5 H 0.5523 0.6271 -0.1995 0.026 Uiso 1 1 calc R
C6 C 0.59250(10) 0.75429(19) -0.10408(17) 0.0179(5) Uani 1 1 d .
C7 C 0.54282(10) 0.7919(2) -0.05513(17) 0.0176(5) Uani 1 1 d .
C8 C 0.45285(9) 0.70540(19) -0.00420(17) 0.0166(5) Uani 1 1 d .
C9 C 0.37758(9) 0.84574(18) 0.03602(17) 0.0154(5) Uani 1 1 d .
C10 C 0.37030(10) 0.86342(18) 0.13467(17) 0.0173(5) Uani 1 1 d .
C11 C 0.31482(10) 0.89530(19) 0.15137(17) 0.0185(5) Uani 1 1 d .
H11 H 0.3081 0.9073 0.2162 0.022 Uiso 1 1 calc R
C12 C 0.26978(10) 0.90953(18) 0.07542(18) 0.0183(5) Uani 1 1 d .
C13 C 0.27765(9) 0.89288(18) -0.02385(17) 0.0161(5) Uani 1 1 d .
C14 C 0.33239(10) 0.86036(18) -0.04051(17) 0.0171(5) Uani 1 1 d .
H14 H 0.3391 0.8479 -0.1053 0.021 Uiso 1 1 calc R
C15 C 0.41846(10) 0.8485(2) 0.21993(18) 0.0223(6) Uani 1 1 d .
H15 H 0.4542 0.8374 0.1919 0.027 Uiso 1 1 calc R
C16 C 0.42575(11) 0.9633(2) 0.28602(19) 0.0328(6) Uani 1 1 d .
H16A H 0.4308 1.0354 0.2466 0.049 Uiso 1 1 calc R
H16B H 0.4589 0.9530 0.3356 0.049 Uiso 1 1 calc R
H16C H 0.3921 0.9739 0.3176 0.049 Uiso 1 1 calc R
C17 C 0.40979(13) 0.7320(2) 0.2806(2) 0.0396(7) Uani 1 1 d .
H17A H 0.3764 0.7425 0.3128 0.059 Uiso 1 1 calc R
H17B H 0.4430 0.7194 0.3297 0.059 Uiso 1 1 calc R
H17C H 0.4046 0.6610 0.2375 0.059 Uiso 1 1 calc R
C18 C 0.22942(10) 0.9145(2) -0.10683(18) 0.0236(6) Uani 1 1 d .
H18A H 0.2430 0.9018 -0.1691 0.035 Uiso 1 1 calc R
H18B H 0.2156 0.9983 -0.1035 0.035 Uiso 1 1 calc R
H18C H 0.1987 0.8572 -0.1011 0.035 Uiso 1 1 calc R
H1N H 0.5178 0.6217 -0.0392 0.028(7) Uiso 1 1 d R
H2N H 0.4550 0.8845 0.0052 0.041(8) Uiso 1 1 d R

loop_
_atom_site_aniso_label
_atom_site_aniso_U_11
_atom_site_aniso_U_22
_atom_site_aniso_U_33
_atom_site_aniso_U_23
_atom_site_aniso_U_13
_atom_site_aniso_U_12
S1 0.0134(3) 0.0149(3) 0.0414(4) 0.0035(3) 0.0087(3) 0.0006(2)
O1 0.0187(9) 0.0140(8) 0.0347(10) -0.0032(7) 0.0094(8) 0.0000(6)
O2 0.0106(9) 0.0291(9) 0.0322(10) -0.0019(8) 0.0065(8) 0.0020(7)
N1 0.0129(10) 0.0109(10) 0.0266(11) -0.0003(8) 0.0067(9) 0.0018(8)
N2 0.0110(10) 0.0130(10) 0.0243(11) -0.0004(8) 0.0038(9) -0.0005(8)
C1 0.0203(14) 0.0163(12) 0.0369(16) -0.0003(10) 0.0106(12) -0.0003(10)
C2 0.0178(14) 0.0183(13) 0.0498(18) 0.0028(12) 0.0137(13) -0.0007(10)
C3 0.0251(15) 0.0227(13) 0.0397(16) 0.0089(12) 0.0213(13) 0.0079(11)
C4 0.0314(16) 0.0233(13) 0.0246(14) 0.0011(11) 0.0096(12) 0.0057(11)
C5 0.0175(13) 0.0245(13) 0.0237(14) 0.0024(10) 0.0025(11) 0.0006(10)
C6 0.0174(13) 0.0121(11) 0.0257(14) 0.0058(10) 0.0074(11) 0.0030(9)
C7 0.0116(12) 0.0189(13) 0.0222(13) 0.0007(10) 0.0017(10) 0.0001(9)
C8 0.0118(12) 0.0192(12) 0.0185(12) 0.0004(10) 0.0014(10) 0.0020(9)
C9 0.0122(12) 0.0095(11) 0.0255(14) -0.0005(9) 0.0066(10) 0.0006(9)
C10 0.0149(13) 0.0127(11) 0.0240(13) -0.0006(9) 0.0023(11) -0.0014(9)
C11 0.0163(13) 0.0179(11) 0.0229(13) -0.0011(10) 0.0079(11) -0.0028(9)
C12 0.0120(12) 0.0116(11) 0.0329(14) 0.0002(10) 0.0085(11) -0.0016(9)
C13 0.0093(12) 0.0116(11) 0.0267(14) 0.0028(9) 0.0003(10) -0.0017(9)
C14 0.0189(13) 0.0116(11) 0.0209(13) 0.0003(9) 0.0030(11) -0.0024(9)
C15 0.0139(13) 0.0269(13) 0.0260(14) 0.0006(11) 0.0028(11) 0.0020(10)
C16 0.0265(16) 0.0377(15) 0.0310(15) -0.0055(12) -0.0059(12) 0.0031(12)
C17 0.0405(18) 0.0364(16) 0.0363(17) 0.0027(13) -0.0130(14) 0.0023(13)
C18 0.0167(13) 0.0225(13) 0.0310(15) 0.0023(11) 0.0017(11) 0.0012(10)

loop_
_atom_type_symbol
_atom_type_description
_atom_type_scat_dispersion_real
_atom_type_scat_dispersion_imag
_atom_type_scat_source
S S 0.1246 0.1234 'International Tables Vol C Tables 4.2.6.8 and 6.1.1.4'
O O 0.0106 0.0060 'International Tables Vol C Tables 4.2.6.8 and 6.1.1.4'
N N 0.0061 0.0033 'International Tables Vol C Tables 4.2.6.8 and 6.1.1.4'
H H 0.0000 0.0000 'International Tables Vol C Tables 4.2.6.8 and 6.1.1.4'
C C 0.0033 0.0016 'International Tables Vol C Tables 4.2.6.8 and 6.1.1.4'

loop_
_geom_angle_atom_site_label_1
_geom_angle_atom_site_label_2
_geom_angle_atom_site_label_3
_geom_angle
C12 O2 H2O 109.5
C7 N1 C8 128.13(17)
C7 N1 H1N 118.3
C8 N1 H1N 112.7
C8 N2 C9 123.72(18)
C8 N2 H2N 121.6
C9 N2 H2N 114.6
C6 C1 C2 120.0(2)
C6 C1 H1 120.0
C2 C1 H1 120.0
C3 C2 C1 119.6(2)
C3 C2 H2 120.2
C1 C2 H2 120.2
C2 C3 C4 120.7(2)
C2 C3 H3 119.7
C4 C3 H3 119.7
C5 C4 C3 119.9(2)
C5 C4 H4 120.0
C3 C4 H4 120.0
C4 C5 C6 120.2(2)
C4 C5 H5 119.9
C6 C5 H5 119.9
C1 C6 C5 119.5(2)
C1 C6 C7 118.3(2)
C5 C6 C7 121.9(2)
O1 C7 N1 122.3(2)
O1 C7 C6 122.3(2)
N1 C7 C6 115.37(18)
N2 C8 N1 116.63(18)
N2 C8 S1 124.88(17)
N1 C8 S1 118.49(15)
C14 C9 C10 121.6(2)
C14 C9 N2 117.73(19)
C10 C9 N2 120.6(2)
C9 C10 C11 116.1(2)
C9 C10 C15 123.1(2)
C11 C10 C15 120.8(2)
C12 C11 C10 122.5(2)
C12 C11 H11 118.8
C10 C11 H11 118.8
O2 C12 C11 117.0(2)
O2 C12 C13 121.9(2)
C11 C12 C13 121.1(2)
C14 C13 C12 116.6(2)
C14 C13 C18 122.2(2)
C12 C13 C18 121.1(2)
C13 C14 C9 122.2(2)
C13 C14 H14 118.9
C9 C14 H14 118.9
C10 C15 C16 112.20(19)
C10 C15 C17 111.1(2)
C16 C15 C17 110.7(2)
C10 C15 H15 107.5
C16 C15 H15 107.5
C17 C15 H15 107.5
C15 C16 H16A 109.5
C15 C16 H16B 109.5
H16A C16 H16B 109.5
C15 C16 H16C 109.5
H16A C16 H16C 109.5
H16B C16 H16C 109.5
C15 C17 H17A 109.5
C15 C17 H17B 109.5
H17A C17 H17B 109.5
C15 C17 H17C 109.5
H17A C17 H17C 109.5
H17B C17 H17C 109.5
C13 C18 H18A 109.5
C13 C18 H18B 109.5
H18A C18 H18B 109.5
C13 C18 H18C 109.5
H18A C18 H18C 109.5
H18B C18 H18C 109.5

loop_
_geom_bond_atom_site_label_1
_geom_bond_atom_site_label_2
_geom_bond_distance
S1 C8 1.677(2)
O1 C7 1.221(2)
O2 C12 1.375(3)
O2 H2O 0.8200
N1 C7 1.386(3)
N1 C8 1.392(3)
N1 H1N 0.8517
N2 C8 1.327(3)
N2 C9 1.445(3)
N2 H2N 0.8659
C1 C6 1.389(3)
C1 C2 1.391(3)
C1 H1 0.9300
C2 C3 1.376(3)
C2 H2 0.9300
C3 C4 1.380(4)
C3 H3 0.9300
C4 C5 1.380(3)
C4 H4 0.9300
C5 C6 1.391(3)
C5 H5 0.9300
C6 C7 1.483(3)
C9 C14 1.384(3)
C9 C10 1.394(3)
C10 C11 1.398(3)
C10 C15 1.507(3)
C11 C12 1.376(3)
C11 H11 0.9300
C12 C13 1.404(3)
C13 C14 1.383(3)
C13 C18 1.497(3)
C14 H14 0.9300
C15 C16 1.522(3)
C15 C17 1.531(3)
C15 H15 0.9800
C16 H16A 0.9600
C16 H16B 0.9600
C16 H16C 0.9600
C17 H17A 0.9600
C17 H17B 0.9600
C17 H17C 0.9600
C18 H18A 0.9600
C18 H18B 0.9600
C18 H18C 0.9600

loop_
_geom_torsion_atom_site_label_1
_geom_torsion_atom_site_label_2
_geom_torsion_atom_site_label_3
_geom_torsion_atom_site_label_4
_geom_torsion
C6 C1 C2 C3 2.7(3)
C1 C2 C3 C4 -2.4(3)
C2 C3 C4 C5 0.2(4)
C3 C4 C5 C6 1.7(3)
C2 C1 C6 C5 -0.8(3)
C2 C1 C6 C7 -174.9(2)
C4 C5 C6 C1 -1.4(3)
C4 C5 C6 C7 172.5(2)
C8 N1 C7 O1 6.0(4)
C8 N1 C7 C6 -172.5(2)
C1 C6 C7 O1 36.6(3)
C5 C6 C7 O1 -137.4(2)
C1 C6 C7 N1 -145.0(2)
C5 C6 C7 N1 41.1(3)
C9 N2 C8 N1 173.7(2)
C9 N2 C8 S1 -6.0(3)
C7 N1 C8 N2 3.6(3)
C7 N1 C8 S1 -176.61(18)
C8 N2 C9 C14 -87.9(3)
C8 N2 C9 C10 96.1(3)
C14 C9 C10 C11 0.6(3)
N2 C9 C10 C11 176.50(17)
C14 C9 C10 C15 -179.91(19)
N2 C9 C10 C15 -4.0(3)
C9 C10 C11 C12 -0.5(3)
C15 C10 C11 C12 -179.92(19)
C10 C11 C12 O2 -178.54(18)
C10 C11 C12 C13 -0.2(3)
O2 C12 C13 C14 178.94(17)
C11 C12 C13 C14 0.7(3)
O2 C12 C13 C18 1.3(3)
C11 C12 C13 C18 -176.95(19)
C12 C13 C14 C9 -0.5(3)
C18 C13 C14 C9 177.10(19)
C10 C9 C14 C13 -0.1(3)
N2 C9 C14 C13 -176.13(18)
C9 C10 C15 C16 126.1(2)
C11 C10 C15 C16 -54.5(3)
C9 C10 C15 C17 -109.4(2)
C11 C10 C15 C17 70.1(3)

loop_
_cod_related_entry_id
_cod_related_entry_database
_cod_related_entry_code
1 ChemSpider 28516245
